data_1567908
loop_
_publ_author_name
'Nikovskiy, Igor A.'
'Karnaukh, Kseniia M.'
'Aleshin, Dmitry Yu.'
'Spiridonov, Kirill A.'
'Danshina, Anastasia A.'
'Nelyubina, Yulia V.'
'Polezhaev, Alexander V.'
'Novikov, Valentin V.'

_publ_section_title
;
 Binuclear Nickel Complexes of a New Di(hydroxyphenyl)imidazolate
;
_journal_issue 10
_journal_name_full Magnetochemistry
_journal_page_first 132
_journal_paper_doi 10.3390/magnetochemistry8100132
_journal_volume 8
_journal_year 2022
_chemical_formula_moiety 'C59 H49 N10 Ni2 O2, Cl, 2(C H4 O), 0.75(C4 H10 O)'
_chemical_formula_sum 'C64 H64.5 Cl N10 Ni2 O4.75'
_chemical_formula_weight 1202.62
_space_group_crystal_system triclinic
_space_group_IT_number 2
_space_group_name_Hall '-P 1'
_space_group_name_H-M_alt 'P -1'
_atom_sites_solution_hydrogens geom
_audit_creation_date 2022-09-13
_audit_creation_method
;
Olex2 1.5
(compiled 2022.04.07 svn.rca3783a0 for OlexSys, GUI svn.r6498)
;
_cell_angle_alpha 77.732(3)
_cell_angle_beta 70.231(3)
_cell_angle_gamma 81.830(3)
_cell_formula_units_Z 2
_cell_length_a 13.555(2)
_cell_length_b 15.389(3)
_cell_length_c 17.007(3)
_cell_measurement_reflns_used 4139
_cell_measurement_temperature 120
_cell_measurement_theta_max 30.53
_cell_measurement_theta_min 2.18
_cell_volume 3252.8(10)
_computing_molecular_graphics 'Olex2 1.5 (Dolomanov et al., 2009)'
_computing_publication_material 'Olex2 1.5 (Dolomanov et al., 2009)'
_computing_structure_refinement 'XL  (Sheldrick, 2008)'
_computing_structure_solution 'ShelXT (Sheldrick, 2015)'
_diffrn_ambient_temperature 120
_diffrn_measured_fraction_theta_full 0.999
_diffrn_measured_fraction_theta_max 0.997
_diffrn_measurement_device_type 'Bruker APEX-II DUO CCD'
_diffrn_measurement_method '\f and \w scans'
_diffrn_radiation_type MoK\a
_diffrn_radiation_wavelength 0.71073
_diffrn_reflns_av_R_equivalents 0.1590
_diffrn_reflns_av_unetI/netI 0.1795
_diffrn_reflns_Laue_measured_fraction_full 0.999
_diffrn_reflns_Laue_measured_fraction_max 0.997
_diffrn_reflns_limit_h_max 17
_diffrn_reflns_limit_h_min -17
_diffrn_reflns_limit_k_max 19
_diffrn_reflns_limit_k_min -19
_diffrn_reflns_limit_l_max 21
_diffrn_reflns_limit_l_min -21
_diffrn_reflns_number 45304
_diffrn_reflns_point_group_measured_fraction_full 0.999
_diffrn_reflns_point_group_measured_fraction_max 0.997
_diffrn_reflns_theta_full 25.242
_diffrn_reflns_theta_max 26.998
_diffrn_reflns_theta_min 1.702
_exptl_absorpt_coefficient_mu 0.673
_exptl_absorpt_correction_T_max 0.7461
_exptl_absorpt_correction_T_min 0.5714
_exptl_absorpt_correction_type multi-scan
_exptl_absorpt_process_details
;
SADABS-2008/1 (Bruker,2008) was used for absorption correction.
wR2(int) was 0.0932 before and 0.0690 after correction.
The Ratio of minimum to maximum transmission is 0.7658.
The \l/2 correction factor is 0.0015.
;
_exptl_crystal_colour 'clear dark red'
_exptl_crystal_colour_lustre clear
_exptl_crystal_colour_modifier dark
_exptl_crystal_colour_primary red
_exptl_crystal_density_diffrn 1.228
_exptl_crystal_description plate
_exptl_crystal_F_000 1259
_exptl_crystal_size_max 0.1
_exptl_crystal_size_mid 0.03
_exptl_crystal_size_min 0.02
_refine_diff_density_max 0.955
_refine_diff_density_min -0.694
_refine_diff_density_rms 0.108
_refine_ls_extinction_method none
_refine_ls_goodness_of_fit_ref 0.955
_refine_ls_hydrogen_treatment constr
_refine_ls_matrix_type full
_refine_ls_number_parameters 756
_refine_ls_number_reflns 14150
_refine_ls_number_restraints 0
_refine_ls_restrained_S_all 0.955
_refine_ls_R_factor_all 0.1660
_refine_ls_R_factor_gt 0.0794
_refine_ls_shift/su_max 0.000
_refine_ls_shift/su_mean 0.000
_refine_ls_structure_factor_coef Fsqd
_refine_ls_weighting_details 'w=1/[\s^2^(Fo^2^)+(0.1038P)^2^] where P=(Fo^2^+2Fc^2^)/3'
_refine_ls_weighting_scheme calc
_refine_ls_wR_factor_gt 0.1799
_refine_ls_wR_factor_ref 0.2188
_reflns_Friedel_coverage 0.000
_reflns_number_gt 6921
_reflns_number_total 14150
_reflns_threshold_expression 'I > 2\s(I)'
_cod_data_source_file '[(bipy)4Ni2(L)](Cl).cif'
_cod_data_source_block nil2cl
_cod_original_cell_volume 3253.0(9)
_cod_original_formula_sum 'C64 H64.50 Cl N10 Ni2 O4.75'
_cod_database_code 1567908
_shelxl_version_number 2014/6
_shelx_space_group_comment
;
The symmetry employed for this shelxl refinement is uniquely defined
by the following loop, which should always be used as a source of
symmetry information in preference to the above space-group names.
They are only intended as comments.
;
_shelx_estimated_absorpt_t_max 0.987
_shelx_estimated_absorpt_t_min 0.936
_olex2_refinement_description
;
1. Fixed Uiso
 At 1.2 times of:
  All C(H) groups, All C(H,H) groups
 At 1.5 times of:
  All C(H,H,H) groups, All O(H) groups
2. Others
 Fixed Sof: O3S(0.75) C3S(0.75) H3SA(0.75) H3SB(0.75) C4S(0.75) H4SA(0.75)
 H4SB(0.75) H4SC(0.75) C5S(0.75) H5SA(0.75) H5SB(0.75) C6S(0.75) H6SA(0.75)
 H6SB(0.75) H6SC(0.75)
3.a Secondary CH2 refined with riding coordinates:
 C10(H10A,H10B), C18(H18A,H18B), C3S(H3SA,H3SB), C5S(H5SA,H5SB)
3.b Aromatic/amide H refined with riding coordinates:
 C1(H1), C5(H5), C7(H7), C8(H8), C13(H13), C15(H15), C16(H16), C20(H20),
 C21(H21), C22(H22), C23(H23), C26(H26), C27(H27), C28(H28), C29(H29), C30(H30),
  C31(H31), C32(H32), C33(H33), C36(H36), C37(H37), C38(H38), C39(H39),
 C40(H40), C41(H41), C42(H42), C43(H43), C46(H46), C47(H47), C48(H48), C49(H49),
  C50(H50), C51(H51), C52(H52), C53(H53), C56(H56), C57(H57), C58(H58), C59(H59)
3.c Idealised Me refined as rotating group:
 C11(H11A,H11B,H11C), C19(H19A,H19B,H19C), C1S(H1SA,H1SB,H1SC), C2S(H2SA,H2SB,
 H2SC), C4S(H4SA,H4SB,H4SC), C6S(H6SA,H6SB,H6SC)
3.d Idealised tetrahedral OH refined as rotating group:
 O1S(H1S), O2S(H2S)
;
_olex2_submission_special_instructions 'No special instructions were received'

loop_
_space_group_symop_operation_xyz
'x, y, z'
'-x, -y, -z'

loop_
_atom_site_label
_atom_site_type_symbol
_atom_site_fract_x
_atom_site_fract_y
_atom_site_fract_z
_atom_site_U_iso_or_equiv
_atom_site_adp_type
_atom_site_occupancy
_atom_site_site_symmetry_order
_atom_site_calc_flag
_atom_site_refinement_flags_posn
_atom_site_refinement_flags_adp
_atom_site_refinement_flags_occupancy
_atom_site_disorder_assembly
_atom_site_disorder_group
Ni1 Ni 0.69177(5) 0.20216(5) 0.56489(5) 0.0220(2) Uani 1 1 d . . . . .
Ni2 Ni 0.98189(5) 0.22170(5) 0.76340(5) 0.0262(2) Uani 1 1 d . . . . .
O1 O 0.7541(3) 0.2731(2) 0.4481(2) 0.0260(9) Uani 1 1 d . . . . .
O2 O 1.1216(3) 0.2091(2) 0.6681(2) 0.0239(9) Uani 1 1 d . . . . .
N1 N 0.8131(3) 0.2347(3) 0.5958(3) 0.0213(10) Uani 1 1 d . . . . .
N2 N 0.9102(3) 0.2598(3) 0.6716(3) 0.0233(11) Uani 1 1 d . . . . .
N3 N 0.7656(3) 0.0818(3) 0.5310(3) 0.0238(11) Uani 1 1 d . . . . .
N4 N 0.5881(3) 0.1619(3) 0.5116(3) 0.0253(11) Uani 1 1 d . . . . .
N5 N 0.5897(3) 0.3057(3) 0.6139(3) 0.0247(11) Uani 1 1 d . . . . .
N6 N 0.6117(3) 0.1398(3) 0.6910(3) 0.0265(11) Uani 1 1 d . . . . .
N7 N 1.0222(3) 0.3470(3) 0.7668(3) 0.0270(11) Uani 1 1 d . . . . .
N8 N 1.0661(4) 0.1889(3) 0.8498(3) 0.0335(12) Uani 1 1 d . . . . .
N9 N 0.8391(4) 0.2180(4) 0.8600(3) 0.0380(13) Uani 1 1 d . . . . .
N10 N 0.9469(4) 0.0922(4) 0.7770(3) 0.0379(14) Uani 1 1 d . . . . .
C1 C 0.8194(4) 0.2338(4) 0.6719(4) 0.0217(12) Uani 1 1 d . . . . .
H1 H 0.7641 0.2162 0.7228 0.026 Uiso 1 1 calc R U . . .
C2 C 0.9081(4) 0.2626(3) 0.5379(4) 0.0203(12) Uani 1 1 d . . . . .
C3 C 0.9673(4) 0.2791(3) 0.5864(3) 0.0210(12) Uani 1 1 d . . . . .
C4 C 0.9343(4) 0.2671(3) 0.4466(4) 0.0226(12) Uani 1 1 d . . . . .
C5 C 1.0403(4) 0.2680(4) 0.3956(4) 0.0252(13) Uani 1 1 d . . . . .
H5 H 1.0919 0.2635 0.4229 0.030 Uiso 1 1 calc R U . . .
C6 C 1.0742(5) 0.2752(4) 0.3089(4) 0.0315(14) Uani 1 1 d . . . . .
C7 C 0.9974(5) 0.2780(4) 0.2700(4) 0.0326(14) Uani 1 1 d . . . . .
H7 H 1.0176 0.2823 0.2102 0.039 Uiso 1 1 calc R U . . .
C8 C 0.8914(4) 0.2746(4) 0.3185(4) 0.0291(14) Uani 1 1 d . . . . .
H8 H 0.8411 0.2746 0.2909 0.035 Uiso 1 1 calc R U . . .
C9 C 0.8569(4) 0.2711(3) 0.4069(4) 0.0234(13) Uani 1 1 d . . . . .
C10 C 1.1898(5) 0.2814(4) 0.2549(4) 0.0362(15) Uani 1 1 d . . . . .
H10A H 1.1995 0.2659 0.1991 0.043 Uiso 1 1 calc R U . . .
H10B H 1.2075 0.3439 0.2449 0.043 Uiso 1 1 calc R U . . .
C11 C 1.2662(6) 0.2212(8) 0.2945(6) 0.088(3) Uani 1 1 d . . . . .
H11A H 1.2495 0.1591 0.3048 0.132 Uiso 1 1 calc R U . . .
H11B H 1.2602 0.2382 0.3484 0.132 Uiso 1 1 calc R U . . .
H11C H 1.3382 0.2276 0.2557 0.132 Uiso 1 1 calc R U . . .
C12 C 1.0705(4) 0.3169(3) 0.5618(3) 0.0213(12) Uani 1 1 d . . . . .
C13 C 1.0926(4) 0.3939(3) 0.5006(4) 0.0233(12) Uani 1 1 d . . . . .
H13 H 1.0428 0.4184 0.4722 0.028 Uiso 1 1 calc R U . . .
C14 C 1.1842(4) 0.4364(4) 0.4793(4) 0.0236(12) Uani 1 1 d . . . . .
C15 C 1.2559(4) 0.3971(4) 0.5221(4) 0.0272(14) Uani 1 1 d . . . . .
H15 H 1.3206 0.4231 0.5081 0.033 Uiso 1 1 calc R U . . .
C16 C 1.2357(4) 0.3222(4) 0.5836(4) 0.0258(13) Uani 1 1 d . . . . .
H16 H 1.2857 0.2984 0.6120 0.031 Uiso 1 1 calc R U . . .
C17 C 1.1427(4) 0.2799(4) 0.6054(3) 0.0214(12) Uani 1 1 d . . . . .
C18 C 1.2064(4) 0.5190(4) 0.4124(4) 0.0307(14) Uani 1 1 d . . . . .
H18A H 1.2420 0.5594 0.4304 0.037 Uiso 1 1 calc R U . . .
H18B H 1.1387 0.5502 0.4084 0.037 Uiso 1 1 calc R U . . .
C19 C 1.2740(5) 0.5008(5) 0.3254(4) 0.0467(18) Uani 1 1 d . . . . .
H19A H 1.2868 0.5574 0.2856 0.070 Uiso 1 1 calc R U . . .
H19B H 1.2377 0.4634 0.3057 0.070 Uiso 1 1 calc R U . . .
H19C H 1.3413 0.4699 0.3287 0.070 Uiso 1 1 calc R U . . .
C20 C 0.8469(4) 0.0377(4) 0.5545(4) 0.0267(13) Uani 1 1 d . . . . .
H20 H 0.8776 0.0649 0.5849 0.032 Uiso 1 1 calc R U . . .
C21 C 0.8873(4) -0.0452(4) 0.5361(4) 0.0283(14) Uani 1 1 d . . . . .
H21 H 0.9435 -0.0754 0.5551 0.034 Uiso 1 1 calc R U . . .
C22 C 0.8459(5) -0.0842(4) 0.4900(4) 0.0336(15) Uani 1 1 d . . . . .
H22 H 0.8741 -0.1410 0.4755 0.040 Uiso 1 1 calc R U . . .
C23 C 0.7618(5) -0.0392(4) 0.4648(4) 0.0327(14) Uani 1 1 d . . . . .
H23 H 0.7321 -0.0647 0.4325 0.039 Uiso 1 1 calc R U . . .
C24 C 0.7222(4) 0.0436(4) 0.4875(4) 0.0237(13) Uani 1 1 d . . . . .
C25 C 0.6279(4) 0.0933(4) 0.4702(4) 0.0238(13) Uani 1 1 d . . . . .
C26 C 0.5816(5) 0.0684(4) 0.4182(4) 0.0354(15) Uani 1 1 d . . . . .
H26 H 0.6125 0.0204 0.3886 0.042 Uiso 1 1 calc R U . . .
C27 C 0.4889(5) 0.1152(4) 0.4099(5) 0.0400(17) Uani 1 1 d . . . . .
H27 H 0.4546 0.0984 0.3757 0.048 Uiso 1 1 calc R U . . .
C28 C 0.4472(5) 0.1862(4) 0.4519(4) 0.0360(16) Uani 1 1 d . . . . .
H28 H 0.3846 0.2197 0.4464 0.043 Uiso 1 1 calc R U . . .
C29 C 0.4990(4) 0.2075(4) 0.5023(4) 0.0306(14) Uani 1 1 d . . . . .
H29 H 0.4705 0.2562 0.5314 0.037 Uiso 1 1 calc R U . . .
C30 C 0.5769(4) 0.3877(4) 0.5696(4) 0.0280(14) Uani 1 1 d . . . . .
H30 H 0.6179 0.4005 0.5115 0.034 Uiso 1 1 calc R U . . .
C31 C 0.5058(4) 0.4549(4) 0.6054(4) 0.0352(15) Uani 1 1 d . . . . .
H31 H 0.4974 0.5119 0.5725 0.042 Uiso 1 1 calc R U . . .
C32 C 0.4484(5) 0.4355(4) 0.6900(5) 0.0458(18) Uani 1 1 d . . . . .
H32 H 0.4010 0.4803 0.7166 0.055 Uiso 1 1 calc R U . . .
C33 C 0.4591(5) 0.3519(5) 0.7365(5) 0.0444(18) Uani 1 1 d . . . . .
H33 H 0.4177 0.3378 0.7945 0.053 Uiso 1 1 calc R U . . .
C34 C 0.5324(4) 0.2880(4) 0.6966(4) 0.0292(14) Uani 1 1 d . . . . .
C35 C 0.5471(4) 0.1966(4) 0.7411(4) 0.0268(13) Uani 1 1 d . . . . .
C36 C 0.4976(5) 0.1690(4) 0.8272(4) 0.0358(15) Uani 1 1 d . . . . .
H36 H 0.4557 0.2105 0.8616 0.043 Uiso 1 1 calc R U . . .
C37 C 0.5104(5) 0.0799(5) 0.8620(4) 0.0443(18) Uani 1 1 d . . . . .
H37 H 0.4767 0.0590 0.9206 0.053 Uiso 1 1 calc R U . . .
C38 C 0.5734(5) 0.0212(4) 0.8096(4) 0.0384(16) Uani 1 1 d . . . . .
H38 H 0.5824 -0.0405 0.8316 0.046 Uiso 1 1 calc R U . . .
C39 C 0.6219(4) 0.0543(4) 0.7260(4) 0.0304(14) Uani 1 1 d . . . . .
H39 H 0.6653 0.0140 0.6908 0.036 Uiso 1 1 calc R U . . .
C40 C 1.0049(5) 0.4227(4) 0.7170(4) 0.0326(14) Uani 1 1 d . . . . .
H40 H 0.9516 0.4260 0.6916 0.039 Uiso 1 1 calc R U . . .
C41 C 1.0603(5) 0.4970(4) 0.7001(4) 0.0366(15) Uani 1 1 d . . . . .
H41 H 1.0454 0.5500 0.6642 0.044 Uiso 1 1 calc R U . . .
C42 C 1.1366(5) 0.4920(5) 0.7363(5) 0.0434(17) Uani 1 1 d . . . . .
H42 H 1.1770 0.5416 0.7248 0.052 Uiso 1 1 calc R U . . .
C43 C 1.1558(5) 0.4156(4) 0.7896(4) 0.0403(16) Uani 1 1 d . . . . .
H43 H 1.2078 0.4127 0.8162 0.048 Uiso 1 1 calc R U . . .
C44 C 1.0984(5) 0.3429(4) 0.8039(4) 0.0316(14) Uani 1 1 d . . . . .
C45 C 1.1137(5) 0.2569(4) 0.8574(4) 0.0347(15) Uani 1 1 d . . . . .
C46 C 1.1748(5) 0.2439(5) 0.9098(4) 0.0449(18) Uani 1 1 d . . . . .
H46 H 1.2083 0.2923 0.9137 0.054 Uiso 1 1 calc R U . . .
C47 C 1.1873(6) 0.1609(6) 0.9564(5) 0.055(2) Uani 1 1 d . . . . .
H47 H 1.2297 0.1518 0.9923 0.066 Uiso 1 1 calc R U . . .
C48 C 1.1380(6) 0.0905(5) 0.9509(5) 0.055(2) Uani 1 1 d . . . . .
H48 H 1.1436 0.0330 0.9839 0.066 Uiso 1 1 calc R U . . .
C49 C 1.0805(5) 0.1077(5) 0.8958(4) 0.0419(17) Uani 1 1 d . . . . .
H49 H 1.0489 0.0594 0.8895 0.050 Uiso 1 1 calc R U . . .
C50 C 0.7891(6) 0.2868(6) 0.8997(5) 0.054(2) Uani 1 1 d . . . . .
H50 H 0.8220 0.3411 0.8851 0.065 Uiso 1 1 calc R U . . .
C51 C 0.6920(6) 0.2805(7) 0.9605(5) 0.074(3) Uani 1 1 d . . . . .
H51 H 0.6590 0.3303 0.9870 0.089 Uiso 1 1 calc R U . . .
C52 C 0.6425(7) 0.2040(9) 0.9834(6) 0.087(3) Uani 1 1 d . . . . .
H52 H 0.5747 0.1998 1.0246 0.104 Uiso 1 1 calc R U . . .
C53 C 0.6937(6) 0.1328(7) 0.9449(5) 0.071(3) Uani 1 1 d . . . . .
H53 H 0.6621 0.0777 0.9608 0.086 Uiso 1 1 calc R U . . .
C54 C 0.7928(5) 0.1411(5) 0.8819(4) 0.0466(19) Uani 1 1 d . . . . .
C55 C 0.8518(5) 0.0703(5) 0.8339(5) 0.0455(19) Uani 1 1 d . . . . .
C56 C 0.8170(6) -0.0134(5) 0.8427(5) 0.057(2) Uani 1 1 d . . . . .
H56 H 0.7499 -0.0279 0.8815 0.068 Uiso 1 1 calc R U . . .
C57 C 0.8775(7) -0.0733(5) 0.7967(6) 0.061(2) Uani 1 1 d . . . . .
H57 H 0.8541 -0.1307 0.8040 0.074 Uiso 1 1 calc R U . . .
C58 C 0.9742(6) -0.0515(5) 0.7386(5) 0.058(2) Uani 1 1 d . . . . .
H58 H 1.0182 -0.0928 0.7049 0.069 Uiso 1 1 calc R U . . .
C59 C 1.0041(6) 0.0325(4) 0.7316(5) 0.0407(17) Uani 1 1 d . . . . .
H59 H 1.0701 0.0484 0.6916 0.049 Uiso 1 1 calc R U . . .
Cl1 Cl 0.62783(12) -0.18041(13) 0.94279(11) 0.0479(5) Uani 1 1 d . . . . .
O1S O 0.6348(4) 0.3669(3) 0.3622(3) 0.0494(13) Uani 1 1 d . . . . .
H1S H 0.6830 0.3383 0.3799 0.074 Uiso 1 1 calc R U . . .
C1S C 0.6240(6) 0.3278(5) 0.2987(5) 0.053(2) Uani 1 1 d . . . . .
H1SA H 0.6407 0.2633 0.3106 0.079 Uiso 1 1 calc R U . . .
H1SB H 0.6722 0.3531 0.2436 0.079 Uiso 1 1 calc R U . . .
H1SC H 0.5515 0.3397 0.2975 0.079 Uiso 1 1 calc R U . . .
O2S O 1.2686(4) 0.0935(3) 0.6946(3) 0.0446(12) Uani 1 1 d . . . . .
H2S H 1.2246 0.1353 0.6852 0.067 Uiso 1 1 calc R U . . .
C2S C 1.3372(5) 0.1245(5) 0.7269(5) 0.0430(17) Uani 1 1 d . . . . .
H2SA H 1.3782 0.0737 0.7495 0.064 Uiso 1 1 calc R U . . .
H2SB H 1.2963 0.1575 0.7724 0.064 Uiso 1 1 calc R U . . .
H2SC H 1.3850 0.1640 0.6814 0.064 Uiso 1 1 calc R U . . .
O3S O 0.8967(7) 0.3928(6) 1.0069(6) 0.089(3) Uani 0.75 1 d . . P . .
C3S C 0.8424(15) 0.4786(11) 1.0055(9) 0.121(6) Uani 0.75 1 d . . P . .
H3SA H 0.8534 0.5072 1.0485 0.145 Uiso 0.75 1 calc R U P . .
H3SB H 0.7661 0.4721 1.0214 0.145 Uiso 0.75 1 calc R U P . .
C4S C 0.8771(13) 0.5375(9) 0.9212(9) 0.114(6) Uani 0.75 1 d . . P . .
H4SA H 0.8533 0.5161 0.8808 0.171 Uiso 0.75 1 calc R U P . .
H4SB H 0.9540 0.5367 0.9008 0.171 Uiso 0.75 1 calc R U P . .
H4SC H 0.8468 0.5986 0.9264 0.171 Uiso 0.75 1 calc R U P . .
C5S C 0.8742(12) 0.3316(11) 1.0778(8) 0.097(5) Uani 0.75 1 d . . P . .
H5SA H 0.8999 0.3530 1.1177 0.116 Uiso 0.75 1 calc R U P . .
H5SB H 0.7966 0.3351 1.1019 0.116 Uiso 0.75 1 calc R U P . .
C6S C 0.9040(17) 0.2479(10) 1.0826(10) 0.144(9) Uani 0.75 1 d . . P . .
H6SA H 0.8445 0.2128 1.1178 0.216 Uiso 0.75 1 calc R U P . .
H6SB H 0.9606 0.2343 1.1081 0.216 Uiso 0.75 1 calc R U P . .
H6SC H 0.9297 0.2328 1.0256 0.216 Uiso 0.75 1 calc R U P . .

loop_
_atom_site_aniso_label
_atom_site_aniso_U_11
_atom_site_aniso_U_22
_atom_site_aniso_U_33
_atom_site_aniso_U_23
_atom_site_aniso_U_13
_atom_site_aniso_U_12
Ni1 0.0118(3) 0.0206(4) 0.0356(5) -0.0038(3) -0.0113(3) 0.0003(3)
Ni2 0.0177(4) 0.0299(4) 0.0330(5) 0.0007(3) -0.0128(3) -0.0058(3)
O1 0.0151(19) 0.030(2) 0.036(2) -0.0064(18) -0.0133(18) 0.0024(16)
O2 0.0159(19) 0.022(2) 0.034(2) 0.0013(17) -0.0111(17) -0.0033(15)
N1 0.012(2) 0.022(2) 0.028(3) -0.001(2) -0.006(2) -0.0015(18)
N2 0.010(2) 0.036(3) 0.025(3) -0.003(2) -0.007(2) -0.0032(19)
N3 0.014(2) 0.020(2) 0.039(3) -0.002(2) -0.012(2) -0.0027(18)
N4 0.018(2) 0.021(3) 0.040(3) 0.000(2) -0.016(2) 0.0000(19)
N5 0.012(2) 0.029(3) 0.035(3) -0.006(2) -0.010(2) -0.0015(19)
N6 0.017(2) 0.023(3) 0.043(3) 0.002(2) -0.018(2) -0.0015(19)
N7 0.016(2) 0.035(3) 0.032(3) -0.007(2) -0.011(2) 0.002(2)
N8 0.026(3) 0.038(3) 0.031(3) 0.006(2) -0.008(2) -0.008(2)
N9 0.023(3) 0.058(4) 0.035(3) 0.002(3) -0.013(2) -0.013(3)
N10 0.034(3) 0.035(3) 0.049(4) 0.011(3) -0.026(3) -0.013(3)
C1 0.014(3) 0.028(3) 0.022(3) -0.001(2) -0.006(2) -0.001(2)
C2 0.013(3) 0.016(3) 0.032(3) -0.003(2) -0.010(2) 0.003(2)
C3 0.013(3) 0.023(3) 0.029(3) -0.004(2) -0.010(2) 0.001(2)
C4 0.023(3) 0.014(3) 0.031(3) -0.001(2) -0.011(3) 0.000(2)
C5 0.022(3) 0.022(3) 0.033(4) -0.005(2) -0.011(3) -0.003(2)
C6 0.029(3) 0.023(3) 0.043(4) -0.002(3) -0.014(3) -0.003(3)
C7 0.038(4) 0.029(3) 0.031(4) -0.007(3) -0.010(3) -0.004(3)
C8 0.023(3) 0.026(3) 0.040(4) -0.008(3) -0.012(3) 0.002(2)
C9 0.023(3) 0.018(3) 0.030(3) -0.001(2) -0.011(3) -0.002(2)
C10 0.031(3) 0.042(4) 0.031(4) -0.010(3) -0.002(3) -0.005(3)
C11 0.028(4) 0.157(10) 0.064(6) 0.004(6) -0.015(4) 0.007(5)
C12 0.019(3) 0.018(3) 0.028(3) -0.001(2) -0.010(2) -0.002(2)
C13 0.016(3) 0.021(3) 0.035(3) -0.006(2) -0.012(3) 0.003(2)
C14 0.019(3) 0.021(3) 0.031(3) -0.003(2) -0.007(2) -0.002(2)
C15 0.013(3) 0.023(3) 0.041(4) 0.002(3) -0.006(3) -0.004(2)
C16 0.017(3) 0.024(3) 0.036(4) -0.004(3) -0.010(3) 0.001(2)
C17 0.014(3) 0.023(3) 0.025(3) -0.003(2) -0.004(2) 0.002(2)
C18 0.022(3) 0.031(3) 0.038(4) 0.007(3) -0.012(3) -0.012(3)
C19 0.044(4) 0.041(4) 0.044(4) 0.006(3) -0.008(3) -0.005(3)
C20 0.010(3) 0.020(3) 0.051(4) -0.003(3) -0.016(3) 0.004(2)
C21 0.018(3) 0.025(3) 0.041(4) -0.001(3) -0.012(3) 0.002(2)
C22 0.030(3) 0.022(3) 0.050(4) -0.010(3) -0.016(3) 0.006(3)
C23 0.031(3) 0.024(3) 0.048(4) -0.009(3) -0.018(3) 0.001(3)
C24 0.013(3) 0.023(3) 0.036(4) -0.005(2) -0.009(2) 0.000(2)
C25 0.016(3) 0.024(3) 0.034(3) -0.001(3) -0.013(3) -0.002(2)
C26 0.034(4) 0.030(3) 0.048(4) -0.008(3) -0.019(3) -0.002(3)
C27 0.029(3) 0.038(4) 0.066(5) -0.017(3) -0.030(3) 0.002(3)
C28 0.019(3) 0.041(4) 0.053(4) -0.006(3) -0.019(3) 0.002(3)
C29 0.018(3) 0.030(3) 0.048(4) -0.008(3) -0.018(3) 0.002(2)
C30 0.020(3) 0.022(3) 0.045(4) -0.001(3) -0.018(3) -0.001(2)
C31 0.018(3) 0.028(3) 0.059(5) -0.008(3) -0.012(3) 0.001(2)
C32 0.028(4) 0.029(4) 0.069(5) -0.010(3) -0.003(4) 0.006(3)
C33 0.023(3) 0.043(4) 0.056(5) -0.012(3) 0.000(3) 0.001(3)
C34 0.022(3) 0.027(3) 0.040(4) -0.006(3) -0.010(3) -0.007(2)
C35 0.014(3) 0.034(3) 0.036(4) -0.004(3) -0.013(3) -0.003(2)
C36 0.029(3) 0.040(4) 0.035(4) -0.002(3) -0.008(3) -0.003(3)
C37 0.029(4) 0.065(5) 0.036(4) 0.003(4) -0.012(3) -0.011(3)
C38 0.031(4) 0.037(4) 0.048(4) 0.009(3) -0.022(3) -0.006(3)
C39 0.017(3) 0.032(3) 0.043(4) -0.001(3) -0.014(3) 0.000(2)
C40 0.029(3) 0.034(4) 0.039(4) -0.011(3) -0.016(3) 0.004(3)
C41 0.037(4) 0.026(3) 0.047(4) -0.010(3) -0.015(3) 0.006(3)
C42 0.031(4) 0.043(4) 0.063(5) -0.016(4) -0.017(4) -0.008(3)
C43 0.033(4) 0.044(4) 0.054(5) -0.015(3) -0.023(3) 0.000(3)
C44 0.028(3) 0.039(4) 0.034(4) -0.013(3) -0.015(3) 0.001(3)
C45 0.023(3) 0.049(4) 0.035(4) -0.003(3) -0.012(3) -0.009(3)
C46 0.032(4) 0.068(5) 0.041(4) -0.007(4) -0.020(3) -0.009(3)
C47 0.044(4) 0.080(6) 0.050(5) 0.007(4) -0.033(4) -0.011(4)
C48 0.051(5) 0.065(5) 0.048(5) 0.019(4) -0.029(4) -0.013(4)
C49 0.041(4) 0.045(4) 0.040(4) 0.016(3) -0.025(3) -0.009(3)
C50 0.035(4) 0.083(6) 0.050(5) -0.019(4) -0.014(4) -0.009(4)
C51 0.027(4) 0.138(9) 0.055(6) -0.030(6) -0.003(4) -0.004(5)
C52 0.037(5) 0.159(11) 0.062(6) -0.032(7) 0.004(5) -0.032(6)
C53 0.039(5) 0.124(9) 0.051(5) 0.023(5) -0.024(4) -0.044(5)
C54 0.025(3) 0.075(5) 0.043(4) 0.009(4) -0.022(3) -0.015(4)
C55 0.039(4) 0.046(4) 0.056(5) 0.024(4) -0.035(4) -0.017(3)
C56 0.042(4) 0.056(5) 0.076(6) 0.028(4) -0.040(4) -0.026(4)
C57 0.067(6) 0.032(4) 0.100(7) 0.022(4) -0.057(5) -0.026(4)
C58 0.067(5) 0.033(4) 0.090(6) 0.007(4) -0.053(5) -0.013(4)
C59 0.049(4) 0.026(4) 0.058(5) 0.007(3) -0.036(4) -0.013(3)
Cl1 0.0279(8) 0.0733(13) 0.0392(10) 0.0032(9) -0.0104(7) -0.0140(8)
O1S 0.049(3) 0.039(3) 0.070(4) -0.012(2) -0.038(3) 0.016(2)
C1S 0.045(4) 0.065(5) 0.056(5) -0.009(4) -0.028(4) -0.003(4)
O2S 0.043(3) 0.037(3) 0.072(3) -0.020(2) -0.042(3) 0.014(2)
C2S 0.032(4) 0.047(4) 0.060(5) -0.011(3) -0.030(3) 0.002(3)
O3S 0.088(7) 0.080(7) 0.084(7) -0.025(5) -0.001(5) -0.015(5)
C3S 0.174(18) 0.105(13) 0.075(11) -0.040(10) -0.018(11) -0.001(12)
C4S 0.157(16) 0.080(10) 0.072(10) 0.001(8) -0.008(10) 0.005(10)
C5S 0.116(12) 0.132(14) 0.042(8) 0.009(9) -0.036(8) -0.019(11)
C6S 0.30(3) 0.076(11) 0.133(14) -0.030(10) -0.173(18) 0.018(13)

loop_
_atom_type_symbol
_atom_type_description
_atom_type_scat_dispersion_real
_atom_type_scat_dispersion_imag
_atom_type_scat_source
C C 0.0033 0.0016 'International Tables Vol C Tables 4.2.6.8 and 6.1.1.4'
H H 0.0000 0.0000 'International Tables Vol C Tables 4.2.6.8 and 6.1.1.4'
Cl Cl 0.1484 0.1585 'International Tables Vol C Tables 4.2.6.8 and 6.1.1.4'
N N 0.0061 0.0033 'International Tables Vol C Tables 4.2.6.8 and 6.1.1.4'
Ni Ni 0.3393 1.1124 'International Tables Vol C Tables 4.2.6.8 and 6.1.1.4'
O O 0.0106 0.0060 'International Tables Vol C Tables 4.2.6.8 and 6.1.1.4'

loop_
_geom_angle_atom_site_label_1
_geom_angle_atom_site_label_2
_geom_angle_atom_site_label_3
_geom_angle
_geom_angle_site_symmetry_1
_geom_angle_site_symmetry_3
_geom_angle_publ_flag
O1 Ni1 N1 87.71(16) . . ?
O1 Ni1 N3 93.95(17) . . ?
O1 Ni1 N4 84.92(16) . . ?
O1 Ni1 N5 95.77(17) . . ?
O1 Ni1 N6 173.20(17) . . ?
N1 Ni1 N3 94.84(17) . . ?
N1 Ni1 N4 169.06(18) . . ?
N1 Ni1 N5 93.81(17) . . ?
N1 Ni1 N6 94.19(17) . . ?
N3 Ni1 N4 77.66(17) . . ?
N3 Ni1 N5 167.23(17) . . ?
N3 Ni1 N6 92.39(18) . . ?
N4 Ni1 N6 94.07(17) . . ?
N5 Ni1 N4 94.96(17) . . ?
N5 Ni1 N6 77.60(18) . . ?
O2 Ni2 N7 88.08(16) . . ?
O2 Ni2 N8 88.12(17) . . ?
O2 Ni2 N9 172.95(19) . . ?
O2 Ni2 N10 94.43(19) . . ?
N2 Ni2 O2 87.88(16) . . ?
N2 Ni2 N7 98.72(18) . . ?
N2 Ni2 N8 174.99(18) . . ?
N2 Ni2 N9 92.24(18) . . ?
N2 Ni2 N10 89.58(19) . . ?
N8 Ni2 N7 78.14(19) . . ?
N9 Ni2 N7 98.9(2) . . ?
N9 Ni2 N8 92.10(19) . . ?
N10 Ni2 N7 171.42(19) . . ?
N10 Ni2 N8 93.7(2) . . ?
N10 Ni2 N9 78.5(2) . . ?
C9 O1 Ni1 123.1(3) . . ?
C17 O2 Ni2 115.3(3) . . ?
C1 N1 Ni1 128.7(3) . . ?
C1 N1 C2 106.2(4) . . ?
C2 N1 Ni1 125.1(4) . . ?
C1 N2 Ni2 127.7(4) . . ?
C1 N2 C3 103.9(4) . . ?
C3 N2 Ni2 121.9(3) . . ?
C20 N3 Ni1 124.8(4) . . ?
C20 N3 C24 119.1(5) . . ?
C24 N3 Ni1 116.0(3) . . ?
C25 N4 Ni1 114.0(3) . . ?
C25 N4 C29 118.3(5) . . ?
C29 N4 Ni1 126.4(4) . . ?
C30 N5 Ni1 125.1(4) . . ?
C30 N5 C34 118.5(5) . . ?
C34 N5 Ni1 116.3(4) . . ?
C35 N6 Ni1 114.5(4) . . ?
C39 N6 Ni1 127.6(4) . . ?
C39 N6 C35 117.9(5) . . ?
C40 N7 Ni2 125.1(4) . . ?
C40 N7 C44 118.0(5) . . ?
C44 N7 Ni2 113.7(4) . . ?
C45 N8 Ni2 115.2(4) . . ?
C49 N8 Ni2 127.2(4) . . ?
C49 N8 C45 117.5(5) . . ?
C50 N9 Ni2 125.3(5) . . ?
C54 N9 Ni2 115.9(5) . . ?
C54 N9 C50 118.8(6) . . ?
C55 N10 Ni2 115.6(5) . . ?
C59 N10 Ni2 125.9(4) . . ?
C59 N10 C55 118.3(6) . . ?
N1 C1 N2 114.7(5) . . ?
N1 C1 H1 122.7 . . ?
N2 C1 H1 122.7 . . ?
N1 C2 C3 106.0(5) . . ?
N1 C2 C4 122.8(5) . . ?
C3 C2 C4 131.1(5) . . ?
N2 C3 C2 109.2(4) . . ?
N2 C3 C12 118.7(5) . . ?
C2 C3 C12 131.9(5) . . ?
C5 C4 C2 119.1(5) . . ?
C5 C4 C9 118.4(5) . . ?
C9 C4 C2 122.5(5) . . ?
C4 C5 H5 117.9 . . ?
C6 C5 C4 124.3(5) . . ?
C6 C5 H5 117.9 . . ?
C5 C6 C7 117.1(5) . . ?
C5 C6 C10 122.8(5) . . ?
C7 C6 C10 120.1(6) . . ?
C6 C7 H7 119.8 . . ?
C8 C7 C6 120.5(6) . . ?
C8 C7 H7 119.8 . . ?
C7 C8 H8 119.0 . . ?
C7 C8 C9 122.0(5) . . ?
C9 C8 H8 119.0 . . ?
O1 C9 C4 123.9(5) . . ?
O1 C9 C8 118.6(5) . . ?
C8 C9 C4 117.6(5) . . ?
C6 C10 H10A 108.7 . . ?
C6 C10 H10B 108.7 . . ?
H10A C10 H10B 107.6 . . ?
C11 C10 C6 114.2(5) . . ?
C11 C10 H10A 108.7 . . ?
C11 C10 H10B 108.7 . . ?
C10 C11 H11A 109.5 . . ?
C10 C11 H11B 109.5 . . ?
C10 C11 H11C 109.5 . . ?
H11A C11 H11B 109.5 . . ?
H11A C11 H11C 109.5 . . ?
H11B C11 H11C 109.5 . . ?
C13 C12 C3 120.1(5) . . ?
C13 C12 C17 119.5(5) . . ?
C17 C12 C3 120.1(5) . . ?
C12 C13 H13 118.5 . . ?
C14 C13 C12 122.9(5) . . ?
C14 C13 H13 118.5 . . ?
C13 C14 C15 116.4(5) . . ?
C13 C14 C18 121.7(5) . . ?
C15 C14 C18 121.8(5) . . ?
C14 C15 H15 119.0 . . ?
C16 C15 C14 122.0(5) . . ?
C16 C15 H15 119.0 . . ?
C15 C16 H16 119.3 . . ?
C15 C16 C17 121.4(5) . . ?
C17 C16 H16 119.3 . . ?
O2 C17 C12 121.4(4) . . ?
O2 C17 C16 120.8(5) . . ?
C16 C17 C12 117.7(5) . . ?
C14 C18 H18A 108.8 . . ?
C14 C18 H18B 108.8 . . ?
C14 C18 C19 113.9(5) . . ?
H18A C18 H18B 107.7 . . ?
C19 C18 H18A 108.8 . . ?
C19 C18 H18B 108.8 . . ?
C18 C19 H19A 109.5 . . ?
C18 C19 H19B 109.5 . . ?
C18 C19 H19C 109.5 . . ?
H19A C19 H19B 109.5 . . ?
H19A C19 H19C 109.5 . . ?
H19B C19 H19C 109.5 . . ?
N3 C20 H20 118.8 . . ?
N3 C20 C21 122.3(5) . . ?
C21 C20 H20 118.8 . . ?
C20 C21 H21 120.3 . . ?
C20 C21 C22 119.5(5) . . ?
C22 C21 H21 120.3 . . ?
C21 C22 H22 120.5 . . ?
C21 C22 C23 118.9(6) . . ?
C23 C22 H22 120.5 . . ?
C22 C23 H23 120.5 . . ?
C24 C23 C22 119.0(6) . . ?
C24 C23 H23 120.5 . . ?
N3 C24 C23 121.2(5) . . ?
N3 C24 C25 115.5(5) . . ?
C23 C24 C25 123.2(5) . . ?
N4 C25 C24 115.0(5) . . ?
N4 C25 C26 122.5(5) . . ?
C26 C25 C24 122.5(5) . . ?
C25 C26 H26 120.7 . . ?
C25 C26 C27 118.7(6) . . ?
C27 C26 H26 120.7 . . ?
C26 C27 H27 120.3 . . ?
C28 C27 C26 119.4(6) . . ?
C28 C27 H27 120.3 . . ?
C27 C28 H28 120.8 . . ?
C27 C28 C29 118.3(6) . . ?
C29 C28 H28 120.8 . . ?
N4 C29 C28 122.7(6) . . ?
N4 C29 H29 118.6 . . ?
C28 C29 H29 118.6 . . ?
N5 C30 H30 118.6 . . ?
N5 C30 C31 122.9(6) . . ?
C31 C30 H30 118.6 . . ?
C30 C31 H31 121.2 . . ?
C32 C31 C30 117.7(6) . . ?
C32 C31 H31 121.2 . . ?
C31 C32 H32 119.7 . . ?
C31 C32 C33 120.6(6) . . ?
C33 C32 H32 119.7 . . ?
C32 C33 H33 120.7 . . ?
C32 C33 C34 118.5(6) . . ?
C34 C33 H33 120.7 . . ?
N5 C34 C33 121.7(6) . . ?
N5 C34 C35 116.2(5) . . ?
C33 C34 C35 122.0(6) . . ?
N6 C35 C34 114.8(5) . . ?
N6 C35 C36 122.0(5) . . ?
C36 C35 C34 123.2(6) . . ?
C35 C36 H36 120.6 . . ?
C37 C36 C35 118.7(6) . . ?
C37 C36 H36 120.6 . . ?
C36 C37 H37 120.5 . . ?
C36 C37 C38 119.0(6) . . ?
C38 C37 H37 120.5 . . ?
C37 C38 H38 120.7 . . ?
C39 C38 C37 118.6(6) . . ?
C39 C38 H38 120.7 . . ?
N6 C39 C38 123.6(6) . . ?
N6 C39 H39 118.2 . . ?
C38 C39 H39 118.2 . . ?
N7 C40 H40 118.2 . . ?
N7 C40 C41 123.6(6) . . ?
C41 C40 H40 118.2 . . ?
C40 C41 H41 121.0 . . ?
C42 C41 C40 118.0(6) . . ?
C42 C41 H41 121.0 . . ?
C41 C42 H42 119.8 . . ?
C41 C42 C43 120.4(6) . . ?
C43 C42 H42 119.8 . . ?
C42 C43 H43 120.4 . . ?
C42 C43 C44 119.2(6) . . ?
C44 C43 H43 120.4 . . ?
N7 C44 C43 120.8(6) . . ?
N7 C44 C45 114.9(5) . . ?
C43 C44 C45 124.3(5) . . ?
N8 C45 C44 115.3(5) . . ?
N8 C45 C46 121.3(6) . . ?
C46 C45 C44 123.4(6) . . ?
C45 C46 H46 120.0 . . ?
C47 C46 C45 119.9(7) . . ?
C47 C46 H46 120.0 . . ?
C46 C47 H47 120.0 . . ?
C46 C47 C48 120.0(6) . . ?
C48 C47 H47 120.0 . . ?
C47 C48 H48 121.5 . . ?
C49 C48 C47 117.0(7) . . ?
C49 C48 H48 121.5 . . ?
N8 C49 C48 124.2(7) . . ?
N8 C49 H49 117.9 . . ?
C48 C49 H49 117.9 . . ?
N9 C50 H50 119.1 . . ?
N9 C50 C51 121.9(8) . . ?
C51 C50 H50 119.1 . . ?
C50 C51 H51 119.6 . . ?
C52 C51 C50 120.8(10) . . ?
C52 C51 H51 119.6 . . ?
C51 C52 H52 121.1 . . ?
C51 C52 C53 117.9(8) . . ?
C53 C52 H52 121.1 . . ?
C52 C53 H53 119.8 . . ?
C52 C53 C54 120.3(9) . . ?
C54 C53 H53 119.8 . . ?
N9 C54 C53 120.3(8) . . ?
N9 C54 C55 115.1(6) . . ?
C53 C54 C55 124.5(8) . . ?
N10 C55 C54 114.7(6) . . ?
N10 C55 C56 120.0(8) . . ?
C56 C55 C54 125.3(7) . . ?
C55 C56 H56 119.8 . . ?
C57 C56 C55 120.5(7) . . ?
C57 C56 H56 119.8 . . ?
C56 C57 H57 120.1 . . ?
C56 C57 C58 119.9(7) . . ?
C58 C57 H57 120.1 . . ?
C57 C58 H58 121.4 . . ?
C59 C58 C57 117.2(8) . . ?
C59 C58 H58 121.4 . . ?
N10 C59 C58 124.1(7) . . ?
N10 C59 H59 118.0 . . ?
C58 C59 H59 118.0 . . ?
C1S O1S H1S 109.5 . . ?
O1S C1S H1SA 109.5 . . ?
O1S C1S H1SB 109.5 . . ?
O1S C1S H1SC 109.5 . . ?
H1SA C1S H1SB 109.5 . . ?
H1SA C1S H1SC 109.5 . . ?
H1SB C1S H1SC 109.5 . . ?
C2S O2S H2S 109.5 . . ?
O2S C2S H2SA 109.5 . . ?
O2S C2S H2SB 109.5 . . ?
O2S C2S H2SC 109.5 . . ?
H2SA C2S H2SB 109.5 . . ?
H2SA C2S H2SC 109.5 . . ?
H2SB C2S H2SC 109.5 . . ?
C5S O3S C3S 120.5(12) . . ?
O3S C3S H3SA 109.0 . . ?
O3S C3S H3SB 109.0 . . ?
O3S C3S C4S 113.0(13) . . ?
H3SA C3S H3SB 107.8 . . ?
C4S C3S H3SA 109.0 . . ?
C4S C3S H3SB 109.0 . . ?
C3S C4S H4SA 109.5 . . ?
C3S C4S H4SB 109.5 . . ?
C3S C4S H4SC 109.5 . . ?
H4SA C4S H4SB 109.5 . . ?
H4SA C4S H4SC 109.5 . . ?
H4SB C4S H4SC 109.5 . . ?
O3S C5S H5SA 105.9 . . ?
O3S C5S H5SB 105.9 . . ?
H5SA C5S H5SB 106.2 . . ?
C6S C5S O3S 125.6(16) . . ?
C6S C5S H5SA 105.9 . . ?
C6S C5S H5SB 105.9 . . ?
C5S C6S H6SA 109.5 . . ?
C5S C6S H6SB 109.5 . . ?
C5S C6S H6SC 109.5 . . ?
H6SA C6S H6SB 109.5 . . ?
H6SA C6S H6SC 109.5 . . ?
H6SB C6S H6SC 109.5 . . ?

loop_
_geom_bond_atom_site_label_1
_geom_bond_atom_site_label_2
_geom_bond_distance
_geom_bond_site_symmetry_2
_geom_bond_publ_flag
Ni1 O1 2.014(4) . ?
Ni1 N1 2.040(4) . ?
Ni1 N3 2.074(5) . ?
Ni1 N4 2.128(4) . ?
Ni1 N5 2.075(5) . ?
Ni1 N6 2.132(5) . ?
Ni2 O2 2.050(4) . ?
Ni2 N2 2.050(4) . ?
Ni2 N7 2.095(5) . ?
Ni2 N8 2.091(5) . ?
Ni2 N9 2.072(5) . ?
Ni2 N10 2.062(5) . ?
O1 C9 1.330(6) . ?
O2 C17 1.340(6) . ?
N1 C1 1.323(7) . ?
N1 C2 1.390(6) . ?
N2 C1 1.346(6) . ?
N2 C3 1.381(7) . ?
N3 C20 1.343(6) . ?
N3 C24 1.348(7) . ?
N4 C25 1.342(7) . ?
N4 C29 1.348(7) . ?
N5 C30 1.345(7) . ?
N5 C34 1.347(7) . ?
N6 C35 1.360(7) . ?
N6 C39 1.333(7) . ?
N7 C40 1.330(7) . ?
N7 C44 1.369(7) . ?
N8 C45 1.354(8) . ?
N8 C49 1.354(8) . ?
N9 C50 1.351(9) . ?
N9 C54 1.341(8) . ?
N10 C55 1.361(8) . ?
N10 C59 1.317(9) . ?
C1 H1 0.9500 . ?
C2 C3 1.409(7) . ?
C2 C4 1.460(8) . ?
C3 C12 1.484(7) . ?
C4 C5 1.405(7) . ?
C4 C9 1.415(7) . ?
C5 H5 0.9500 . ?
C5 C6 1.373(8) . ?
C6 C7 1.401(8) . ?
C6 C10 1.530(8) . ?
C7 H7 0.9500 . ?
C7 C8 1.396(8) . ?
C8 H8 0.9500 . ?
C8 C9 1.408(8) . ?
C10 H10A 0.9900 . ?
C10 H10B 0.9900 . ?
C10 C11 1.522(10) . ?
C11 H11A 0.9800 . ?
C11 H11B 0.9800 . ?
C11 H11C 0.9800 . ?
C12 C13 1.395(7) . ?
C12 C17 1.410(7) . ?
C13 H13 0.9500 . ?
C13 C14 1.388(7) . ?
C14 C15 1.402(7) . ?
C14 C18 1.504(7) . ?
C15 H15 0.9500 . ?
C15 C16 1.372(7) . ?
C16 H16 0.9500 . ?
C16 C17 1.401(7) . ?
C18 H18A 0.9900 . ?
C18 H18B 0.9900 . ?
C18 C19 1.514(9) . ?
C19 H19A 0.9800 . ?
C19 H19B 0.9800 . ?
C19 H19C 0.9800 . ?
C20 H20 0.9500 . ?
C20 C21 1.371(8) . ?
C21 H21 0.9500 . ?
C21 C22 1.373(8) . ?
C22 H22 0.9500 . ?
C22 C23 1.393(8) . ?
C23 H23 0.9500 . ?
C23 C24 1.391(8) . ?
C24 C25 1.479(7) . ?
C25 C26 1.382(8) . ?
C26 H26 0.9500 . ?
C26 C27 1.392(8) . ?
C27 H27 0.9500 . ?
C27 C28 1.381(9) . ?
C28 H28 0.9500 . ?
C28 C29 1.388(8) . ?
C29 H29 0.9500 . ?
C30 H30 0.9500 . ?
C30 C31 1.399(8) . ?
C31 H31 0.9500 . ?
C31 C32 1.374(9) . ?
C32 H32 0.9500 . ?
C32 C33 1.377(9) . ?
C33 H33 0.9500 . ?
C33 C34 1.402(9) . ?
C34 C35 1.470(8) . ?
C35 C36 1.387(8) . ?
C36 H36 0.9500 . ?
C36 C37 1.385(9) . ?
C37 H37 0.9500 . ?
C37 C38 1.395(10) . ?
C38 H38 0.9500 . ?
C38 C39 1.368(8) . ?
C39 H39 0.9500 . ?
C40 H40 0.9500 . ?
C40 C41 1.383(8) . ?
C41 H41 0.9500 . ?
C41 C42 1.358(9) . ?
C42 H42 0.9500 . ?
C42 C43 1.375(9) . ?
C43 H43 0.9500 . ?
C43 C44 1.385(8) . ?
C44 C45 1.470(9) . ?
C45 C46 1.378(8) . ?
C46 H46 0.9500 . ?
C46 C47 1.373(10) . ?
C47 H47 0.9500 . ?
C47 C48 1.385(10) . ?
C48 H48 0.9500 . ?
C48 C49 1.373(9) . ?
C49 H49 0.9500 . ?
C50 H50 0.9500 . ?
C50 C51 1.373(10) . ?
C51 H51 0.9500 . ?
C51 C52 1.356(13) . ?
C52 H52 0.9500 . ?
C52 C53 1.376(14) . ?
C53 H53 0.9500 . ?
C53 C54 1.409(10) . ?
C54 C55 1.476(11) . ?
C55 C56 1.395(10) . ?
C56 H56 0.9500 . ?
C56 C57 1.339(12) . ?
C57 H57 0.9500 . ?
C57 C58 1.384(11) . ?
C58 H58 0.9500 . ?
C58 C59 1.379(9) . ?
C59 H59 0.9500 . ?
O1S H1S 0.8400 . ?
O1S C1S 1.399(8) . ?
C1S H1SA 0.9800 . ?
C1S H1SB 0.9800 . ?
C1S H1SC 0.9800 . ?
O2S H2S 0.8400 . ?
O2S C2S 1.406(7) . ?
C2S H2SA 0.9800 . ?
C2S H2SB 0.9800 . ?
C2S H2SC 0.9800 . ?
O3S C3S 1.417(17) . ?
O3S C5S 1.335(14) . ?
C3S H3SA 0.9900 . ?
C3S H3SB 0.9900 . ?
C3S C4S 1.487(18) . ?
C4S H4SA 0.9800 . ?
C4S H4SB 0.9800 . ?
C4S H4SC 0.9800 . ?
C5S H5SA 0.9900 . ?
C5S H5SB 0.9900 . ?
C5S C6S 1.289(18) . ?
C6S H6SA 0.9800 . ?
C6S H6SB 0.9800 . ?
C6S H6SC 0.9800 . ?

loop_
_geom_torsion_atom_site_label_1
_geom_torsion_atom_site_label_2
_geom_torsion_atom_site_label_3
_geom_torsion_atom_site_label_4
_geom_torsion
_geom_torsion_site_symmetry_1
_geom_torsion_site_symmetry_2
_geom_torsion_site_symmetry_3
_geom_torsion_site_symmetry_4
_geom_torsion_publ_flag
Ni1 O1 C9 C4 -38.0(7) . . . . ?
Ni1 O1 C9 C8 142.9(4) . . . . ?
Ni1 N1 C1 N2 -179.5(4) . . . . ?
Ni1 N1 C2 C3 179.1(3) . . . . ?
Ni1 N1 C2 C4 -3.4(7) . . . . ?
Ni1 N3 C20 C21 174.6(4) . . . . ?
Ni1 N3 C24 C23 -177.0(4) . . . . ?
Ni1 N3 C24 C25 0.0(6) . . . . ?
Ni1 N4 C25 C24 15.2(6) . . . . ?
Ni1 N4 C25 C26 -167.5(4) . . . . ?
Ni1 N4 C29 C28 166.5(4) . . . . ?
Ni1 N5 C30 C31 179.1(4) . . . . ?
Ni1 N5 C34 C33 -178.7(5) . . . . ?
Ni1 N5 C34 C35 -1.7(6) . . . . ?
Ni1 N6 C35 C34 8.3(6) . . . . ?
Ni1 N6 C35 C36 -173.2(4) . . . . ?
Ni1 N6 C39 C38 174.7(4) . . . . ?
Ni2 O2 C17 C12 -53.4(6) . . . . ?
Ni2 O2 C17 C16 123.7(5) . . . . ?
Ni2 N2 C1 N1 -151.6(4) . . . . ?
Ni2 N2 C3 C2 152.9(4) . . . . ?
Ni2 N2 C3 C12 -30.9(6) . . . . ?
Ni2 N7 C40 C41 -158.0(5) . . . . ?
Ni2 N7 C44 C43 160.7(5) . . . . ?
Ni2 N7 C44 C45 -18.5(6) . . . . ?
Ni2 N8 C45 C44 0.1(7) . . . . ?
Ni2 N8 C45 C46 -177.7(5) . . . . ?
Ni2 N8 C49 C48 179.2(6) . . . . ?
Ni2 N9 C50 C51 176.8(6) . . . . ?
Ni2 N9 C54 C53 -177.8(5) . . . . ?
Ni2 N9 C54 C55 0.6(7) . . . . ?
Ni2 N10 C55 C54 -4.8(7) . . . . ?
Ni2 N10 C55 C56 174.7(5) . . . . ?
Ni2 N10 C59 C58 -175.1(5) . . . . ?
N1 C2 C3 N2 1.3(6) . . . . ?
N1 C2 C3 C12 -174.3(5) . . . . ?
N1 C2 C4 C5 -160.1(5) . . . . ?
N1 C2 C4 C9 20.4(8) . . . . ?
N2 C3 C12 C13 -129.0(6) . . . . ?
N2 C3 C12 C17 45.2(7) . . . . ?
N3 C20 C21 C22 1.9(9) . . . . ?
N3 C24 C25 N4 -10.4(7) . . . . ?
N3 C24 C25 C26 172.3(5) . . . . ?
N4 C25 C26 C27 -1.5(9) . . . . ?
N5 C30 C31 C32 1.1(9) . . . . ?
N5 C34 C35 N6 -4.5(7) . . . . ?
N5 C34 C35 C36 177.0(5) . . . . ?
N6 C35 C36 C37 -3.3(9) . . . . ?
N7 C40 C41 C42 0.2(10) . . . . ?
N7 C44 C45 N8 12.3(8) . . . . ?
N7 C44 C45 C46 -170.0(6) . . . . ?
N8 C45 C46 C47 -0.8(10) . . . . ?
N9 C50 C51 C52 0.2(13) . . . . ?
N9 C54 C55 N10 2.7(8) . . . . ?
N9 C54 C55 C56 -176.7(6) . . . . ?
N10 C55 C56 C57 1.5(10) . . . . ?
C1 N1 C2 C3 -1.2(6) . . . . ?
C1 N1 C2 C4 176.2(5) . . . . ?
C1 N2 C3 C2 -0.8(6) . . . . ?
C1 N2 C3 C12 175.4(5) . . . . ?
C2 N1 C1 N2 0.9(6) . . . . ?
C2 C3 C12 C13 46.2(9) . . . . ?
C2 C3 C12 C17 -139.6(6) . . . . ?
C2 C4 C5 C6 -177.7(5) . . . . ?
C2 C4 C9 O1 1.4(8) . . . . ?
C2 C4 C9 C8 -179.5(5) . . . . ?
C3 N2 C1 N1 -0.1(6) . . . . ?
C3 C2 C4 C5 16.7(8) . . . . ?
C3 C2 C4 C9 -162.8(6) . . . . ?
C3 C12 C13 C14 175.0(5) . . . . ?
C3 C12 C17 O2 1.7(8) . . . . ?
C3 C12 C17 C16 -175.5(5) . . . . ?
C4 C2 C3 N2 -175.9(5) . . . . ?
C4 C2 C3 C12 8.6(10) . . . . ?
C4 C5 C6 C7 -2.6(8) . . . . ?
C4 C5 C6 C10 176.4(5) . . . . ?
C5 C4 C9 O1 -178.2(5) . . . . ?
C5 C4 C9 C8 0.9(7) . . . . ?
C5 C6 C7 C8 0.7(8) . . . . ?
C5 C6 C10 C11 39.7(9) . . . . ?
C6 C7 C8 C9 2.1(9) . . . . ?
C7 C6 C10 C11 -141.3(7) . . . . ?
C7 C8 C9 O1 176.3(5) . . . . ?
C7 C8 C9 C4 -2.9(8) . . . . ?
C9 C4 C5 C6 1.8(8) . . . . ?
C10 C6 C7 C8 -178.4(5) . . . . ?
C12 C13 C14 C15 0.8(9) . . . . ?
C12 C13 C14 C18 179.4(5) . . . . ?
C13 C12 C17 O2 176.0(5) . . . . ?
C13 C12 C17 C16 -1.2(8) . . . . ?
C13 C14 C15 C16 -1.9(9) . . . . ?
C13 C14 C18 C19 -95.7(7) . . . . ?
C14 C15 C16 C17 1.4(9) . . . . ?
C15 C14 C18 C19 82.9(7) . . . . ?
C15 C16 C17 O2 -177.0(5) . . . . ?
C15 C16 C17 C12 0.2(8) . . . . ?
C17 C12 C13 C14 0.7(9) . . . . ?
C18 C14 C15 C16 179.5(6) . . . . ?
C20 N3 C24 C23 -1.7(8) . . . . ?
C20 N3 C24 C25 175.3(5) . . . . ?
C20 C21 C22 C23 -1.6(9) . . . . ?
C21 C22 C23 C24 -0.3(9) . . . . ?
C22 C23 C24 N3 2.0(9) . . . . ?
C22 C23 C24 C25 -174.7(5) . . . . ?
C23 C24 C25 N4 166.6(5) . . . . ?
C23 C24 C25 C26 -10.7(9) . . . . ?
C24 N3 C20 C21 -0.3(8) . . . . ?
C24 C25 C26 C27 175.6(5) . . . . ?
C25 N4 C29 C28 0.0(8) . . . . ?
C25 C26 C27 C28 1.7(10) . . . . ?
C26 C27 C28 C29 -1.0(10) . . . . ?
C27 C28 C29 N4 0.2(9) . . . . ?
C29 N4 C25 C24 -176.7(5) . . . . ?
C29 N4 C25 C26 0.6(8) . . . . ?
C30 N5 C34 C33 1.2(8) . . . . ?
C30 N5 C34 C35 178.2(5) . . . . ?
C30 C31 C32 C33 -1.8(10) . . . . ?
C31 C32 C33 C34 2.2(10) . . . . ?
C32 C33 C34 N5 -1.9(10) . . . . ?
C32 C33 C34 C35 -178.7(6) . . . . ?
C33 C34 C35 N6 172.4(5) . . . . ?
C33 C34 C35 C36 -6.1(9) . . . . ?
C34 N5 C30 C31 -0.8(8) . . . . ?
C34 C35 C36 C37 175.2(5) . . . . ?
C35 N6 C39 C38 -1.8(8) . . . . ?
C35 C36 C37 C38 0.7(9) . . . . ?
C36 C37 C38 C39 1.2(9) . . . . ?
C37 C38 C39 N6 -0.7(9) . . . . ?
C39 N6 C35 C34 -174.8(5) . . . . ?
C39 N6 C35 C36 3.8(8) . . . . ?
C40 N7 C44 C43 -0.2(9) . . . . ?
C40 N7 C44 C45 -179.5(5) . . . . ?
C40 C41 C42 C43 -1.4(10) . . . . ?
C41 C42 C43 C44 1.8(10) . . . . ?
C42 C43 C44 N7 -1.0(10) . . . . ?
C42 C43 C44 C45 178.2(6) . . . . ?
C43 C44 C45 N8 -166.9(6) . . . . ?
C43 C44 C45 C46 10.8(10) . . . . ?
C44 N7 C40 C41 0.6(9) . . . . ?
C44 C45 C46 C47 -178.5(7) . . . . ?
C45 N8 C49 C48 1.7(10) . . . . ?
C45 C46 C47 C48 -0.3(12) . . . . ?
C46 C47 C48 C49 2.0(12) . . . . ?
C47 C48 C49 N8 -2.7(12) . . . . ?
C49 N8 C45 C44 178.0(6) . . . . ?
C49 N8 C45 C46 0.2(9) . . . . ?
C50 N9 C54 C53 0.3(9) . . . . ?
C50 N9 C54 C55 178.6(6) . . . . ?
C50 C51 C52 C53 1.3(14) . . . . ?
C51 C52 C53 C54 -2.0(14) . . . . ?
C52 C53 C54 N9 1.3(11) . . . . ?
C52 C53 C54 C55 -176.9(8) . . . . ?
C53 C54 C55 N10 -179.0(6) . . . . ?
C53 C54 C55 C56 1.6(11) . . . . ?
C54 N9 C50 C51 -1.0(10) . . . . ?
C54 C55 C56 C57 -179.1(7) . . . . ?
C55 N10 C59 C58 -0.6(9) . . . . ?
C55 C56 C57 C58 -1.6(11) . . . . ?
C56 C57 C58 C59 0.6(11) . . . . ?
C57 C58 C59 N10 0.5(10) . . . . ?
C59 N10 C55 C54 -179.8(5) . . . . ?
C59 N10 C55 C56 -0.4(9) . . . . ?
C3S O3S C5S C6S 166.7(17) . . . . ?
C5S O3S C3S C4S -179.5(14) . . . . ?

loop_
_smtbx_masks_void_nr
_smtbx_masks_void_average_x
_smtbx_masks_void_average_y
_smtbx_masks_void_average_z
_smtbx_masks_void_volume
_smtbx_masks_void_count_electrons
_smtbx_masks_void_content
1 0.500 0.500 1.000 449.8 179.8 ?
